data_4328905
loop_
_publ_author_name
'Sayandev Chatterjee'
'Jeanette A. Krause'
'Kumudu Madduma-Liyanage'
'William B. Connick'

_publ_contact_author_address
;     Department of Chemistry
      University of Cincinnati
      Cincinnati, OH 45221
;
_publ_contact_author_email bill.connick@uc.edu
_publ_contact_author_fax '513 556 9239'
_publ_contact_author_name 'Dr. William B. Connick'
_publ_contact_author_phone '513 556 0148 '
_publ_section_title
;
 Platinum(II) Diimine Complexes with Halide/Pseudohalide Ligands and
 Dangling Trialkylamine or Ammonium Groups
;
_journal_name_full 'Inorganic Chemistry'
_journal_page_first 4572
_journal_page_last 4587
_journal_paper_doi 10.1021/ic202462a
_journal_volume 51
_journal_year 2012
_chemical_formula_moiety 'C24 H25 N3 Cl Pt, B F4, C2 H3 N'
_chemical_formula_sum 'C26 H28 B Cl F4 N4 Pt'
_chemical_formula_weight 713.87
_chemical_name_systematic
; 
 ? 
;
_space_group_IT_number 14
_symmetry_cell_setting monoclinic
_symmetry_space_group_name_Hall '-P 2ybc'
_symmetry_space_group_name_H-M 'P 1 21/c 1'
_atom_sites_solution_hydrogens geom
_atom_sites_solution_primary direct
_atom_sites_solution_secondary difmap
_audit_creation_method SHELXL-97
_cell_angle_alpha 90.00
_cell_angle_beta 104.003(2)
_cell_angle_gamma 90.00
_cell_formula_units_Z 4
_cell_length_a 9.3658(7)
_cell_length_b 26.227(2)
_cell_length_c 11.0318(9)
_cell_measurement_reflns_used 5993
_cell_measurement_temperature 193(2)
_cell_measurement_theta_max 28.93
_cell_measurement_theta_min 2.44
_cell_volume 2629.3(4)
_computing_cell_refinement 'Bruker SAINT v7.23A'
_computing_data_collection 'Bruker APEX2 v2.2-0'
_computing_data_reduction 'Bruker SAINT v7.23A'
_computing_molecular_graphics 'Bruker SHELXTL v6.14'
_computing_publication_material 'Bruker SHELXTL v6.14'
_computing_structure_refinement 'Bruker SHELXTL v6.14'
_computing_structure_solution 'Bruker SHELXTL v6.14'
_diffrn_ambient_temperature 193(2)
_diffrn_detector_area_resol_mean 0.8
_diffrn_measured_fraction_theta_full 0.994
_diffrn_measured_fraction_theta_max 0.994
_diffrn_measurement_device_type 'Bruker Platinum 200'
_diffrn_measurement_method 'omega scans'
_diffrn_radiation_monochromator 'Si-<111> channel cut crystal'
_diffrn_radiation_source synchrotron
_diffrn_radiation_type synchrotron
_diffrn_radiation_wavelength 0.77500
_diffrn_reflns_av_R_equivalents 0.0441
_diffrn_reflns_av_sigmaI/netI 0.0331
_diffrn_reflns_limit_h_max 11
_diffrn_reflns_limit_h_min -11
_diffrn_reflns_limit_k_max 32
_diffrn_reflns_limit_k_min -30
_diffrn_reflns_limit_l_max 12
_diffrn_reflns_limit_l_min -13
_diffrn_reflns_number 25221
_diffrn_reflns_theta_full 28.97
_diffrn_reflns_theta_max 28.97
_diffrn_reflns_theta_min 1.69
_diffrn_standards_decay_% 0
_diffrn_standards_interval_count 0
_diffrn_standards_interval_time 0
_diffrn_standards_number 0
_exptl_absorpt_coefficient_mu 6.806
_exptl_absorpt_correction_T_max 0.8759
_exptl_absorpt_correction_T_min 0.7271
_exptl_absorpt_correction_type multi-scan
_exptl_absorpt_process_details 'SADABS v2008/1 (Sheldrick)'
_exptl_crystal_colour 'light yellow'
_exptl_crystal_density_diffrn 1.803
_exptl_crystal_description plate
_exptl_crystal_F_000 1392
_exptl_crystal_size_max 0.05
_exptl_crystal_size_mid 0.03
_exptl_crystal_size_min 0.02
_refine_diff_density_max 1.185
_refine_diff_density_min -0.785
_refine_diff_density_rms 0.099
_refine_ls_extinction_method none
_refine_ls_goodness_of_fit_ref 1.040
_refine_ls_hydrogen_treatment constr
_refine_ls_matrix_type full
_refine_ls_number_parameters 335
_refine_ls_number_reflns 5347
_refine_ls_number_restraints 0
_refine_ls_restrained_S_all 1.040
_refine_ls_R_factor_all 0.0303
_refine_ls_R_factor_gt 0.0246
_refine_ls_shift/su_max 0.002
_refine_ls_shift/su_mean 0.000
_refine_ls_structure_factor_coef Fsqd
_refine_ls_weighting_details 'calc w=1/[\s^2^(Fo^2^)+(0.0361P)^2^+0.5029P] where P=(Fo^2^+2Fc^2^)/3'
_refine_ls_weighting_scheme calc
_refine_ls_wR_factor_gt 0.0621
_refine_ls_wR_factor_ref 0.0642
_reflns_number_gt 4653
_reflns_number_total 5347
_reflns_threshold_expression >2\s(I)
_cod_data_source_file ic202462a_si_003_10.cif
_cod_data_source_block 9
_cod_original_cell_volume 2629.2(4)
_cod_database_code 4328905

loop_
_symmetry_equiv_pos_as_xyz
'x, y, z'
'-x, y+1/2, -z+1/2'
'-x, -y, -z'
'x, -y-1/2, z-1/2'

loop_
_atom_site_label
_atom_site_type_symbol
_atom_site_fract_x
_atom_site_fract_y
_atom_site_fract_z
_atom_site_U_iso_or_equiv
_atom_site_adp_type
_atom_site_occupancy
_atom_site_symmetry_multiplicity
_atom_site_calc_flag
_atom_site_refinement_flags
Pt Pt 0.458604(12) 0.265224(4) 0.618681(12) 0.02950(6) Uani 1 1 d .
Cl Cl 0.36129(8) 0.20066(3) 0.71689(8) 0.03994(19) Uani 1 1 d .
N1 N 0.5243(3) 0.32371(10) 0.5278(2) 0.0301(6) Uani 1 1 d .
N2 N 0.2708(3) 0.31207(10) 0.5917(3) 0.0317(6) Uani 1 1 d .
N3 N 0.4678(3) 0.14040(11) 0.4992(3) 0.0363(6) Uani 1 1 d .
H3 H 0.4334 0.1526 0.5609 0.044 Uiso 1 1 d .
C1 C 0.6452(3) 0.32714(13) 0.4847(3) 0.0350(7) Uani 1 1 d .
H1A H 0.7100 0.2988 0.4945 0.042 Uiso 1 1 calc R
C2 C 0.6798(3) 0.37041(13) 0.4263(3) 0.0372(8) Uani 1 1 d .
H2A H 0.7660 0.3710 0.3953 0.045 Uiso 1 1 calc R
C3 C 0.5908(4) 0.41222(13) 0.4127(3) 0.0369(8) Uani 1 1 d .
H3A H 0.6166 0.4426 0.3763 0.044 Uiso 1 1 calc R
C4 C 0.4598(4) 0.40950(12) 0.4539(3) 0.0352(7) Uani 1 1 d .
C5 C 0.4290(3) 0.36423(12) 0.5082(3) 0.0308(7) Uani 1 1 d .
C6 C 0.3576(4) 0.45118(13) 0.4430(4) 0.0415(8) Uani 1 1 d .
H6A H 0.3781 0.4825 0.4076 0.050 Uiso 1 1 calc R
C7 C 0.2328(4) 0.44609(14) 0.4825(4) 0.0443(9) Uani 1 1 d .
H7A H 0.1676 0.4743 0.4759 0.053 Uiso 1 1 calc R
C8 C 0.1964(3) 0.39929(13) 0.5340(3) 0.0375(8) Uani 1 1 d .
C9 C 0.2957(3) 0.35810(12) 0.5458(3) 0.0320(7) Uani 1 1 d .
C10 C 0.0664(4) 0.39028(15) 0.5742(3) 0.0436(9) Uani 1 1 d .
H10A H -0.0038 0.4168 0.5699 0.052 Uiso 1 1 calc R
C11 C 0.0417(3) 0.34385(15) 0.6189(4) 0.0449(9) Uani 1 1 d .
H11A H -0.0463 0.3378 0.6452 0.054 Uiso 1 1 calc R
C12 C 0.1454(3) 0.30474(15) 0.6265(3) 0.0409(8) Uani 1 1 d .
H12A H 0.1261 0.2723 0.6572 0.049 Uiso 1 1 calc R
C13 C 0.6552(4) 0.23005(12) 0.6511(3) 0.0325(7) Uani 1 1 d .
C14 C 0.7657(4) 0.24556(13) 0.7555(4) 0.0372(8) Uani 1 1 d .
H14A H 0.7438 0.2705 0.8107 0.045 Uiso 1 1 calc R
C15 C 0.9065(4) 0.22481(13) 0.7787(4) 0.0443(9) Uani 1 1 d .
H15A H 0.9793 0.2355 0.8499 0.053 Uiso 1 1 calc R
C16 C 0.9409(4) 0.18898(14) 0.6997(4) 0.0502(10) Uani 1 1 d .
H16A H 1.0374 0.1751 0.7158 0.060 Uiso 1 1 calc R
C17 C 0.8348(4) 0.17320(14) 0.5967(4) 0.0474(9) Uani 1 1 d .
H17A H 0.8587 0.1487 0.5412 0.057 Uiso 1 1 calc R
C18 C 0.6923(3) 0.19301(12) 0.5736(3) 0.0347(7) Uani 1 1 d .
C19 C 0.5788(4) 0.17498(13) 0.4615(3) 0.0385(8) Uani 1 1 d .
H19A H 0.6279 0.1563 0.4048 0.046 Uiso 1 1 calc R
H19B H 0.5275 0.2048 0.4156 0.046 Uiso 1 1 calc R
C20 C 0.5359(4) 0.09114(13) 0.5544(4) 0.0433(8) Uani 1 1 d .
H20A H 0.6163 0.0983 0.6290 0.052 Uiso 1 1 calc R
H20B H 0.5785 0.0730 0.4926 0.052 Uiso 1 1 calc R
C21 C 0.4209(5) 0.05764(16) 0.5909(4) 0.0517(10) Uani 1 1 d .
H21A H 0.4666 0.0249 0.6243 0.062 Uiso 1 1 calc R
H21B H 0.3848 0.0746 0.6579 0.062 Uiso 1 1 calc R
C22 C 0.2928(5) 0.04730(18) 0.4812(4) 0.0606(12) Uani 1 1 d .
H22A H 0.3269 0.0280 0.4163 0.073 Uiso 1 1 calc R
H22B H 0.2181 0.0265 0.5084 0.073 Uiso 1 1 calc R
C23 C 0.2259(5) 0.0970(2) 0.4282(4) 0.0682(14) Uani 1 1 d .
H23A H 0.1848 0.1148 0.4913 0.082 Uiso 1 1 calc R
H23B H 0.1441 0.0902 0.3543 0.082 Uiso 1 1 calc R
C24 C 0.3402(4) 0.13135(18) 0.3900(4) 0.0574(11) Uani 1 1 d .
H24A H 0.3751 0.1150 0.3216 0.069 Uiso 1 1 calc R
H24B H 0.2943 0.1643 0.3589 0.069 Uiso 1 1 calc R
B1 B 0.2460(5) 0.57750(15) 0.2258(4) 0.0396(9) Uani 1 1 d .
F1 F 0.1861(3) 0.55209(8) 0.3122(2) 0.0565(6) Uani 1 1 d .
F2 F 0.1786(3) 0.56322(11) 0.1067(2) 0.0749(8) Uani 1 1 d .
F3 F 0.2303(4) 0.62888(9) 0.2393(3) 0.0806(9) Uani 1 1 d .
F4 F 0.3918(3) 0.56598(14) 0.2469(3) 0.0911(10) Uani 1 1 d .
N4 N 0.1574(5) 0.53359(18) 0.7002(5) 0.0787(12) Uani 1 1 d .
C25 C 0.0749(4) 0.54091(16) 0.7586(4) 0.0531(10) Uani 1 1 d .
C26 C -0.0277(5) 0.54936(17) 0.8320(4) 0.0572(11) Uani 1 1 d .
H26A H -0.0838 0.5181 0.8352 0.086 Uiso 1 1 calc R
H26B H -0.0952 0.5768 0.7947 0.086 Uiso 1 1 calc R
H26C H 0.0249 0.5591 0.9168 0.086 Uiso 1 1 calc R

loop_
_atom_site_aniso_label
_atom_site_aniso_U_11
_atom_site_aniso_U_22
_atom_site_aniso_U_33
_atom_site_aniso_U_23
_atom_site_aniso_U_13
_atom_site_aniso_U_12
Pt 0.02680(8) 0.02864(9) 0.03484(9) 0.00173(5) 0.01088(5) 0.00265(4)
Cl 0.0366(4) 0.0393(4) 0.0484(5) 0.0123(4) 0.0189(3) 0.0029(3)
N1 0.0305(13) 0.0287(14) 0.0319(14) -0.0012(11) 0.0093(10) 0.0034(10)
N2 0.0276(12) 0.0362(15) 0.0318(15) -0.0047(12) 0.0081(10) 0.0023(10)
N3 0.0372(14) 0.0397(16) 0.0344(16) 0.0007(13) 0.0133(12) -0.0034(12)
C1 0.0317(15) 0.0335(17) 0.041(2) 0.0008(15) 0.0107(13) 0.0009(13)
C2 0.0320(16) 0.0389(19) 0.042(2) 0.0018(16) 0.0114(14) -0.0040(13)
C3 0.0399(17) 0.0332(18) 0.0361(19) 0.0021(15) 0.0064(14) -0.0058(14)
C4 0.0378(17) 0.0307(17) 0.0343(19) -0.0026(14) 0.0034(13) -0.0004(13)
C5 0.0305(15) 0.0303(17) 0.0301(17) -0.0018(13) 0.0046(12) 0.0031(12)
C6 0.0443(19) 0.0291(18) 0.047(2) 0.0012(16) 0.0035(16) 0.0052(14)
C7 0.046(2) 0.0334(19) 0.049(2) -0.0046(17) 0.0025(16) 0.0120(15)
C8 0.0342(16) 0.0395(19) 0.038(2) -0.0049(15) 0.0067(14) 0.0070(14)
C9 0.0305(15) 0.0331(17) 0.0307(17) -0.0020(14) 0.0041(12) 0.0022(12)
C10 0.0338(17) 0.051(2) 0.045(2) -0.0050(18) 0.0074(15) 0.0139(15)
C11 0.0259(16) 0.059(2) 0.051(2) -0.0046(19) 0.0124(15) 0.0049(15)
C12 0.0296(16) 0.049(2) 0.045(2) -0.0038(17) 0.0109(14) 0.0008(14)
C13 0.0310(16) 0.0327(18) 0.0361(19) 0.0098(14) 0.0125(14) 0.0025(12)
C14 0.0326(16) 0.0308(17) 0.049(2) 0.0034(16) 0.0122(15) -0.0026(13)
C15 0.0312(17) 0.0366(19) 0.061(3) 0.0089(18) 0.0037(16) -0.0044(14)
C16 0.0281(16) 0.037(2) 0.086(3) 0.009(2) 0.0157(18) 0.0060(14)
C17 0.0403(19) 0.0337(19) 0.076(3) 0.0006(19) 0.0288(18) 0.0027(15)
C18 0.0323(15) 0.0267(16) 0.049(2) 0.0057(14) 0.0174(14) 0.0004(12)
C19 0.0442(18) 0.0323(18) 0.044(2) 0.0036(16) 0.0208(15) -0.0015(14)
C20 0.047(2) 0.0346(19) 0.051(2) 0.0055(17) 0.0176(16) 0.0021(15)
C21 0.064(2) 0.043(2) 0.052(2) 0.0028(18) 0.0202(19) -0.0125(18)
C22 0.072(3) 0.060(3) 0.057(3) -0.010(2) 0.030(2) -0.027(2)
C23 0.052(2) 0.096(4) 0.052(3) 0.008(3) 0.003(2) -0.030(2)
C24 0.053(2) 0.074(3) 0.040(2) 0.009(2) 0.0000(17) -0.016(2)
B1 0.049(2) 0.033(2) 0.040(2) -0.0015(18) 0.0166(18) -0.0010(16)
F1 0.0757(15) 0.0452(13) 0.0574(15) 0.0064(11) 0.0333(12) -0.0034(11)
F2 0.097(2) 0.0742(18) 0.0465(15) -0.0065(13) 0.0045(13) -0.0172(15)
F3 0.135(2) 0.0317(13) 0.096(2) -0.0041(13) 0.0684(19) -0.0069(13)
F4 0.0547(15) 0.143(3) 0.081(2) 0.010(2) 0.0265(14) 0.0173(17)
N4 0.066(2) 0.088(3) 0.090(3) 0.006(3) 0.034(2) -0.011(2)
C25 0.049(2) 0.052(2) 0.058(3) 0.006(2) 0.012(2) -0.0130(18)
C26 0.060(2) 0.057(3) 0.057(3) -0.010(2) 0.018(2) -0.013(2)

loop_
_atom_type_symbol
_atom_type_description
_atom_type_scat_dispersion_real
_atom_type_scat_dispersion_imag
_atom_type_scat_source
C C -0.0020 0.0020 'L. Kissel & R.H. Pratt, Acta Cryst A (1990), A46, 170-175'
H H 0.0000 0.0000 'International Tables Vol C Tables 4.2.6.8 and 6.1.1.4'
N N -0.0031 0.0040 'L. Kissel & R.H. Pratt, Acta Cryst A (1990), A46, 170-175'
F F -0.0053 0.0125 'L. Kissel & R.H. Pratt, Acta Cryst A (1990), A46, 170-175'
B B -0.0010 0.0008 'L. Kissel & R.H. Pratt, Acta Cryst A (1990), A46, 170-175'
Cl Cl 0.1408 0.1896 'L. Kissel & R.H. Pratt, Acta Cryst A (1990), A46, 170-175'
Pt Pt -2.9689 9.6580 'L. Kissel & R.H. Pratt, Acta Cryst A (1990), A46, 170-175'

loop_
_geom_angle_atom_site_label_1
_geom_angle_atom_site_label_2
_geom_angle_atom_site_label_3
_geom_angle
N1 Pt C13 93.52(12)
N1 Pt N2 80.23(10)
C13 Pt N2 171.52(11)
N1 Pt Cl 174.76(7)
C13 Pt Cl 91.62(9)
N2 Pt Cl 94.75(8)
C1 N1 C5 117.9(3)
C1 N1 Pt 128.2(2)
C5 N1 Pt 113.9(2)
C12 N2 C9 118.7(3)
C12 N2 Pt 129.6(2)
C9 N2 Pt 111.1(2)
C24 N3 C20 111.6(3)
C24 N3 C19 110.0(3)
C20 N3 C19 112.0(3)
N1 C1 C2 122.5(3)
C3 C2 C1 120.4(3)
C2 C3 C4 118.7(3)
C5 C4 C3 118.0(3)
C5 C4 C6 118.8(3)
C3 C4 C6 123.2(3)
N1 C5 C4 122.3(3)
N1 C5 C9 116.9(3)
C4 C5 C9 120.8(3)
C7 C6 C4 120.6(3)
C6 C7 C8 121.5(3)
C9 C8 C10 116.2(3)
C9 C8 C7 118.7(3)
C10 C8 C7 125.1(3)
N2 C9 C8 123.3(3)
N2 C9 C5 117.1(3)
C8 C9 C5 119.6(3)
C11 C10 C8 120.0(3)
C10 C11 C12 120.2(3)
N2 C12 C11 121.5(3)
C18 C13 C14 117.4(3)
C18 C13 Pt 124.3(3)
C14 C13 Pt 118.2(3)
C15 C14 C13 120.9(4)
C16 C15 C14 120.6(4)
C15 C16 C17 119.7(3)
C16 C17 C18 120.3(4)
C13 C18 C17 121.1(3)
C13 C18 C19 119.6(3)
C17 C18 C19 119.3(3)
C18 C19 N3 111.1(3)
N3 C20 C21 110.3(3)
C22 C21 C20 111.6(4)
C23 C22 C21 109.4(4)
C22 C23 C24 111.3(4)
N3 C24 C23 110.3(3)
F4 B1 F2 108.3(4)
F4 B1 F3 109.2(4)
F2 B1 F3 109.8(3)
F4 B1 F1 109.3(3)
F2 B1 F1 111.1(3)
F3 B1 F1 109.1(3)
N4 C25 C26 179.2(5)

loop_
_geom_bond_atom_site_label_1
_geom_bond_atom_site_label_2
_geom_bond_distance
Pt N1 2.008(3)
Pt C13 2.012(3)
Pt N2 2.107(2)
Pt Cl 2.3130(8)
N1 C1 1.334(4)
N1 C5 1.371(4)
N2 C12 1.335(4)
N2 C9 1.351(4)
N3 C24 1.496(4)
N3 C20 1.503(4)
N3 C19 1.512(4)
C1 C2 1.382(5)
C2 C3 1.364(5)
C3 C4 1.409(5)
C4 C5 1.391(5)
C4 C6 1.439(5)
C5 C9 1.417(5)
C6 C7 1.350(6)
C7 C8 1.428(6)
C8 C9 1.410(4)
C8 C10 1.414(5)
C10 C11 1.354(6)
C11 C12 1.402(5)
C13 C18 1.393(5)
C13 C14 1.409(5)
C14 C15 1.392(5)
C15 C16 1.372(6)
C16 C17 1.380(6)
C17 C18 1.397(5)
C18 C19 1.499(5)
C20 C21 1.518(5)
C21 C22 1.509(6)
C22 C23 1.502(7)
C23 C24 1.534(6)
B1 F4 1.363(5)
B1 F2 1.365(5)
B1 F3 1.368(5)
B1 F1 1.388(5)
N4 C25 1.136(6)
C25 C26 1.416(6)

loop_
_geom_torsion_atom_site_label_1
_geom_torsion_atom_site_label_2
_geom_torsion_atom_site_label_3
_geom_torsion_atom_site_label_4
_geom_torsion
C13 Pt N1 C1 13.3(3)
N2 Pt N1 C1 -172.5(3)
Cl Pt N1 C1 -155.9(7)
C13 Pt N1 C5 -167.5(2)
N2 Pt N1 C5 6.7(2)
Cl Pt N1 C5 23.3(10)
N1 Pt N2 C12 -179.5(3)
C13 Pt N2 C12 -136.5(8)
Cl Pt N2 C12 2.0(3)
N1 Pt N2 C9 -8.2(2)
C13 Pt N2 C9 34.7(10)
Cl Pt N2 C9 173.2(2)
C5 N1 C1 C2 2.7(5)
Pt N1 C1 C2 -178.2(2)
N1 C1 C2 C3 1.3(5)
C1 C2 C3 C4 -3.0(5)
C2 C3 C4 C5 0.9(5)
C2 C3 C4 C6 -179.4(3)
C1 N1 C5 C4 -4.9(5)
Pt N1 C5 C4 175.9(2)
C1 N1 C5 C9 175.0(3)
Pt N1 C5 C9 -4.2(4)
C3 C4 C5 N1 3.1(5)
C6 C4 C5 N1 -176.6(3)
C3 C4 C5 C9 -176.8(3)
C6 C4 C5 C9 3.5(5)
C5 C4 C6 C7 -1.2(5)
C3 C4 C6 C7 179.0(4)
C4 C6 C7 C8 -1.2(6)
C6 C7 C8 C9 1.4(5)
C6 C7 C8 C10 -178.1(4)
C12 N2 C9 C8 0.8(5)
Pt N2 C9 C8 -171.4(2)
C12 N2 C9 C5 -179.2(3)
Pt N2 C9 C5 8.6(4)
C10 C8 C9 N2 0.4(5)
C7 C8 C9 N2 -179.1(3)
C10 C8 C9 C5 -179.6(3)
C7 C8 C9 C5 0.9(5)
N1 C5 C9 N2 -3.2(4)
C4 C5 C9 N2 176.7(3)
N1 C5 C9 C8 176.8(3)
C4 C5 C9 C8 -3.3(5)
C9 C8 C10 C11 -1.1(5)
C7 C8 C10 C11 178.4(4)
C8 C10 C11 C12 0.6(6)
C9 N2 C12 C11 -1.4(5)
Pt N2 C12 C11 169.2(3)
C10 C11 C12 N2 0.7(6)
N1 Pt C13 C18 -92.7(3)
N2 Pt C13 C18 -135.0(8)
Cl Pt C13 C18 86.3(3)
N1 Pt C13 C14 83.8(3)
N2 Pt C13 C14 41.5(10)
Cl Pt C13 C14 -97.2(3)
C18 C13 C14 C15 0.6(5)
Pt C13 C14 C15 -176.2(3)
C13 C14 C15 C16 0.5(6)
C14 C15 C16 C17 -0.4(6)
C15 C16 C17 C18 -0.8(6)
C14 C13 C18 C17 -1.8(5)
Pt C13 C18 C17 174.8(3)
C14 C13 C18 C19 179.8(3)
Pt C13 C18 C19 -3.6(4)
C16 C17 C18 C13 2.0(5)
C16 C17 C18 C19 -179.6(3)
C13 C18 C19 N3 -74.3(4)
C17 C18 C19 N3 107.2(4)
C24 N3 C19 C18 168.8(3)
C20 N3 C19 C18 -66.5(4)
C24 N3 C20 C21 -56.2(4)
C19 N3 C20 C21 180.0(3)
N3 C20 C21 C22 57.0(5)
C20 C21 C22 C23 -57.4(5)
C21 C22 C23 C24 57.0(5)
C20 N3 C24 C23 56.0(5)
C19 N3 C24 C23 -179.1(4)
C22 C23 C24 N3 -56.8(5)
